data_7115150
loop_
_publ_author_name
'Chen, Ching-Yeh'
'Lo, Fang-Rey'
'Kao, Hsien-Ming'
'Lii, Kwang-Hwa'

_publ_section_title
;
 [Ga4(C10H9N2)2(PO4)(H0.5PO4)2(HPO4)2(H2PO4)2(H2O)2]&#x00B7;H2O: a novel
 one-dimensional chain structure containing four different types of
 monophosphate
;
_journal_issue 12
_journal_name_full 'Chemical Communications'
_journal_page_first 1061
_journal_paper_doi 10.1039/b002182m
_journal_year 2000
_chemical_compound_source 'hydrothermal synthesis '
_chemical_formula_structural '[Ga4(C10H9N2)2(PO4)(H0.5PO4)2(HPO4)2(H2PO4)2(H2O)2].H2O'
_chemical_formula_sum 'C20 H31 Ga4 N4 O31 P7'
_chemical_formula_weight 1319.16
_chemical_name_systematic
; 
 ? 
;
_space_group_IT_number 15
_symmetry_space_group_name_Hall '-C 2yc'
_symmetry_space_group_name_H-M 'C 1 2/c 1'
_atom_sites_solution_hydrogens geom
_atom_sites_solution_primary direct
_atom_sites_solution_secondary difmap
_audit_creation_method SHELXTL
_cell_angle_alpha 90.00
_cell_angle_beta 111.1940(10)
_cell_angle_gamma 90.00
_cell_formula_units_Z 4
_cell_length_a 26.4161(6)
_cell_length_b 8.04160(10)
_cell_length_c 20.3515(4)
_cell_measurement_reflns_used 7407
_cell_measurement_temperature 293(2)
_cell_volume 4030.81(13)
_computing_molecular_graphics ATOMS
_computing_structure_refinement 'SHELXTL (Sheldrick, 1998)'
_computing_structure_solution 'SHELXTL (Sheldrick, 1998)'
_diffrn_ambient_temperature 293(2)
_diffrn_measurement_device 'Siemens Smart CCD '
_diffrn_radiation_monochromator graphite
_diffrn_radiation_source 'fine-focus sealed tube'
_diffrn_radiation_type MoK\a
_diffrn_radiation_wavelength 0.71073
_diffrn_reflns_av_R_equivalents 0.0564
_diffrn_reflns_av_sigmaI/netI 0.0789
_diffrn_reflns_limit_h_max 33
_diffrn_reflns_limit_h_min -32
_diffrn_reflns_limit_k_max 9
_diffrn_reflns_limit_k_min -10
_diffrn_reflns_limit_l_max 25
_diffrn_reflns_limit_l_min -26
_diffrn_reflns_number 11223
_diffrn_reflns_theta_max 28.03
_diffrn_reflns_theta_min 1.65
_exptl_absorpt_coefficient_mu 3.037
_exptl_absorpt_correction_T_max 0.922
_exptl_absorpt_correction_T_min 0.815
_exptl_absorpt_correction_type 'empirical (SADABS program)'
_exptl_crystal_colour colorless
_exptl_crystal_density_diffrn 2.174
_exptl_crystal_description plate
_exptl_crystal_F_000 2624
_exptl_crystal_size_max 0.135
_exptl_crystal_size_mid 0.063
_exptl_crystal_size_min 0.027
_refine_diff_density_max 0.686
_refine_diff_density_min -0.591
_refine_diff_density_rms 0.141
_refine_ls_extinction_coef 0.00044(5)
_refine_ls_extinction_expression Fc^*^=kFc[1+0.001xFc^2^\l^3^/sin(2\q)]^-1/4^
_refine_ls_extinction_method SHELXTL
_refine_ls_goodness_of_fit_all 1.068
_refine_ls_goodness_of_fit_obs 1.108
_refine_ls_hydrogen_treatment difmap
_refine_ls_matrix_type full
_refine_ls_number_parameters 356
_refine_ls_number_reflns 4388
_refine_ls_number_restraints 0
_refine_ls_restrained_S_all 1.068
_refine_ls_restrained_S_obs 1.108
_refine_ls_R_factor_all 0.0803
_refine_ls_R_factor_obs 0.0429
_refine_ls_shift/esd_max -0.074
_refine_ls_shift/esd_mean 0.004
_refine_ls_structure_factor_coef Fsqd
_refine_ls_weighting_details 'w=1/[\s^2^(Fo^2^)+(0.0153P)^2^+13.4357P] where P=(Fo^2^+2Fc^2^)/3'
_refine_ls_weighting_scheme calc
_refine_ls_wR_factor_all 0.0903
_refine_ls_wR_factor_obs 0.0776
_reflns_number_observed 3120
_reflns_number_total 4388
_reflns_observed_criterion >2sigma(I)
_cod_data_source_file b002182m.txt
_cod_data_source_block GaPO
_cod_depositor_comments
;
The following automatic conversions were performed:

'_refine_ls_weighting_scheme' value 'calc
w=1/[\s^2^(Fo^2^)+(0.0153P)^2^+13.4357P] where P=(Fo^2^+2Fc^2^)/3'
was changed to 'calc'. New tag '_refine_ls_weighting_details' was
created. The value of the new tag was set to
'w=1/[\s^2^(Fo^2^)+(0.0153P)^2^+13.4357P] where P=(Fo^2^+2Fc^2^)/3'.

Automatic conversion script
Id: cif_fix_values 3143 2015-03-26 13:38:13Z robertas 
;
_cod_original_sg_symbol_H-M C2/c
_cod_database_code 7115150

loop_
_symmetry_equiv_pos_as_xyz
'x, y, z'
'-x, y, -z+1/2'
'x+1/2, y+1/2, z'
'-x+1/2, y+1/2, -z+1/2'
'-x, -y, -z'
'x, -y, z-1/2'
'-x+1/2, -y+1/2, -z'
'x+1/2, -y+1/2, z-1/2'

loop_
_atom_site_aniso_label
_atom_site_aniso_U_11
_atom_site_aniso_U_22
_atom_site_aniso_U_33
_atom_site_aniso_U_23
_atom_site_aniso_U_13
_atom_site_aniso_U_12
Ga1 0.0119(3) 0.0152(3) 0.0121(3) -0.0012(2) 0.0047(2) -0.0005(2)
Ga2 0.0131(3) 0.0192(3) 0.0129(3) 0.0005(2) 0.0034(2) 0.0014(2)
P1 0.0114(8) 0.0165(9) 0.0104(9) 0.000 0.0046(7) 0.000
P2 0.0133(6) 0.0187(7) 0.0167(7) 0.0001(5) 0.0042(5) 0.0022(5)
P3 0.0120(6) 0.0200(7) 0.0224(7) -0.0023(5) 0.0049(5) 0.0000(5)
P4 0.0123(6) 0.0139(6) 0.0104(6) 0.0001(5) 0.0041(5) 0.0006(5)
O1 0.020(2) 0.031(2) 0.011(2) -0.0060(15) 0.0034(14) -0.002(2)
O2 0.018(2) 0.023(2) 0.029(2) -0.006(2) 0.014(2) -0.0070(15)
O3 0.015(2) 0.053(3) 0.025(2) 0.000(2) 0.010(2) 0.004(2)
O4 0.012(2) 0.037(2) 0.019(2) -0.005(2) 0.0037(14) 0.004(2)
O5 0.028(2) 0.023(2) 0.047(3) 0.009(2) 0.011(2) 0.003(2)
O6 0.022(2) 0.026(2) 0.020(2) -0.004(2) 0.000(2) 0.006(2)
O7 0.014(2) 0.027(2) 0.019(2) 0.0031(14) 0.0053(14) 0.0066(14)
O8 0.015(2) 0.049(3) 0.021(2) -0.001(2) 0.0009(15) -0.002(2)
O9 0.040(2) 0.045(3) 0.021(2) -0.004(2) 0.012(2) -0.015(2)
O10 0.025(2) 0.019(2) 0.071(3) -0.013(2) 0.017(2) 0.001(2)
O11 0.020(2) 0.013(2) 0.020(2) 0.0034(13) 0.0109(15) 0.0050(14)
O12 0.017(2) 0.015(2) 0.024(2) 0.0013(14) 0.0102(14) -0.0033(14)
O13 0.013(2) 0.023(2) 0.013(2) -0.0048(13) 0.0053(13) -0.0022(14)
O14 0.022(2) 0.029(2) 0.012(2) 0.0005(14) 0.0020(14) -0.005(2)
O15 0.033(2) 0.019(2) 0.016(2) 0.001(2) 0.010(2) 0.002(2)
N1 0.017(2) 0.014(2) 0.017(2) -0.001(2) 0.006(2) -0.001(2)
N2 0.015(2) 0.047(3) 0.043(3) -0.010(2) 0.012(2) -0.002(2)
C1 0.022(3) 0.047(4) 0.025(3) 0.008(3) 0.014(2) 0.000(3)
C2 0.020(3) 0.041(4) 0.016(3) 0.005(2) 0.009(2) 0.004(2)
C3 0.017(3) 0.044(4) 0.023(3) 0.009(2) 0.014(2) 0.004(2)
C4 0.023(3) 0.050(4) 0.021(3) 0.011(3) 0.008(2) 0.006(3)
C5 0.016(2) 0.028(3) 0.021(3) 0.000(2) 0.007(2) 0.000(2)
C6 0.019(3) 0.025(3) 0.024(3) -0.003(2) 0.010(2) -0.001(2)
C7 0.024(3) 0.041(4) 0.025(3) 0.001(3) 0.011(3) -0.002(3)
C8 0.021(3) 0.039(4) 0.035(3) -0.009(3) 0.017(3) -0.007(3)
C9 0.022(3) 0.052(4) 0.036(4) 0.005(3) 0.001(3) 0.012(3)
C10 0.023(3) 0.042(4) 0.032(3) 0.005(3) 0.012(3) 0.003(3)

loop_
_atom_site_label
_atom_site_type_symbol
_atom_site_fract_x
_atom_site_fract_y
_atom_site_fract_z
_atom_site_U_iso_or_equiv
_atom_site_thermal_displace_type
_atom_site_occupancy
_atom_site_calc_flag
_atom_site_refinement_flags
Ga1 Ga 0.02224(2) 0.61417(6) 0.40892(3) 0.01300(14) Uani 1 d .
Ga2 Ga 0.09780(2) 0.33717(7) 0.21707(3) 0.01544(15) Uani 1 d .
P1 P 0.0000 0.4461(2) 0.2500 0.0126(4) Uani 1 d S
P2 P -0.10875(5) 0.6823(2) 0.33873(7) 0.0165(3) Uani 1 d .
P3 P 0.20837(5) 0.1602(2) 0.27033(7) 0.0185(3) Uani 1 d .
P4 P -0.02116(5) 0.26295(15) 0.44064(6) 0.0122(3) Uani 1 d .
O1 O 0.00747(13) 0.5551(4) 0.3128(2) 0.0216(8) Uani 1 d .
O2 O -0.04924(12) 0.3279(4) 0.2376(2) 0.0218(8) Uani 1 d .
O3 O -0.14946(14) 0.6848(5) 0.3749(2) 0.0305(9) Uani 1 d .
O4 O -0.05332(12) 0.6568(4) 0.3933(2) 0.0232(8) Uani 1 d .
O5 O -0.1104(2) 0.8483(5) 0.3000(2) 0.0333(10) Uani 1 d .
O6 O -0.12318(13) 0.5466(4) 0.2816(2) 0.0246(8) Uani 1 d .
O7 O 0.15296(12) 0.2107(4) 0.2739(2) 0.0201(8) Uani 1 d .
O8 O 0.25203(13) 0.2010(5) 0.3404(2) 0.0299(9) Uani 1 d .
O9 O 0.2174(2) 0.2618(6) 0.2102(2) 0.0350(11) Uani 1 d .
O10 O 0.20592(14) -0.0215(4) 0.2515(2) 0.0381(10) Uani 1 d .
O11 O 0.00719(12) 0.0896(4) 0.4551(2) 0.0168(7) Uani 1 d .
O12 O 0.02055(12) 0.3851(4) 0.4360(2) 0.0178(7) Uani 1 d .
O13 O -0.04409(12) 0.2976(4) 0.4974(2) 0.0164(7) Uani 1 d .
O14 O -0.06978(12) 0.2472(4) 0.3702(2) 0.0219(8) Uani 1 d .
O15 O 0.03038(15) 0.8498(5) 0.3766(2) 0.0226(8) Uani 1 d .
N1 N 0.10581(15) 0.5892(5) 0.4300(2) 0.0158(9) Uani 1 d .
N2 N 0.3829(2) 0.4258(6) 0.5102(3) 0.0346(12) Uani 1 d .
C1 C 0.1835(2) 0.5902(8) 0.3965(3) 0.0299(13) Uani 1 d .
C2 C 0.1291(2) 0.6166(7) 0.3826(3) 0.0254(12) Uani 1 d .
C3 C 0.1380(2) 0.5393(7) 0.4938(3) 0.0262(13) Uani 1 d .
C4 C 0.1929(2) 0.5134(8) 0.5122(3) 0.0313(14) Uani 1 d .
C5 C 0.2171(2) 0.5367(6) 0.4631(3) 0.0213(11) Uani 1 d .
C6 C 0.2760(2) 0.5008(6) 0.4803(3) 0.0219(11) Uani 1 d .
C7 C 0.3024(2) 0.5494(8) 0.4357(3) 0.0294(13) Uani 1 d .
C8 C 0.3561(2) 0.5099(7) 0.4515(3) 0.0298(13) Uani 1 d .
C9 C 0.3589(2) 0.3787(9) 0.5556(3) 0.039(2) Uani 1 d .
C10 C 0.3054(2) 0.4136(8) 0.5413(3) 0.0319(14) Uani 1 d .
OW O 0.0347(3) 0.9662(10) 0.2545(4) 0.034(2) Uiso 0.50 d P
H3O H -0.1895(31) 0.6807(91) 0.3537(39) 0.088(26) Uiso 1 d .
H5O H -0.1382(27) 0.8887(89) 0.2837(36) 0.060(25) Uiso 1 d .
H9O H 0.2370(26) 0.3245(83) 0.2278(35) 0.047(23) Uiso 1 d .
H11O H 0.0000 0.0000 0.5000 0.069(30) Uiso 1 d S
H1C H 0.1979(21) 0.6159(66) 0.3648(28) 0.032(15) Uiso 1 d .
H2C H 0.1034(23) 0.6521(70) 0.3361(31) 0.045(17) Uiso 1 d .
H3C H 0.1220(19) 0.5180(60) 0.5293(25) 0.024(14) Uiso 1 d .
H4C H 0.2121(22) 0.4835(69) 0.5581(30) 0.040(17) Uiso 1 d .
H7C H 0.2843(20) 0.5935(64) 0.3949(27) 0.023(15) Uiso 1 d .
H8C H 0.3763(23) 0.5481(75) 0.4196(31) 0.051(18) Uiso 1 d .
H9C H 0.3795(22) 0.3219(71) 0.5929(30) 0.038(17) Uiso 1 d .
H10C H 0.2922(22) 0.3760(69) 0.5714(29) 0.035(17) Uiso 1 d .
H15A H 0.0186(21) 0.9288(72) 0.3936(29) 0.030(17) Uiso 1 d .
H15B H 0.0161(24) 0.8816(74) 0.3355(33) 0.041(19) Uiso 1 d .
H2N H 0.4271(35) 0.4025(103) 0.5204(42) 0.110(29) Uiso 1 d .

loop_
_atom_type_symbol
_atom_type_description
_atom_type_scat_dispersion_real
_atom_type_scat_dispersion_imag
_atom_type_scat_source
C C 0.0033 0.0016 'International Tables Vol C Tables 4.2.6.8 and 6.1.1.4'
H H 0.0000 0.0000 'International Tables Vol C Tables 4.2.6.8 and 6.1.1.4'
N N 0.0061 0.0033 'International Tables Vol C Tables 4.2.6.8 and 6.1.1.4'
O O 0.0106 0.0060 'International Tables Vol C Tables 4.2.6.8 and 6.1.1.4'
P P 0.1023 0.0942 'International Tables Vol C Tables 4.2.6.8 and 6.1.1.4'
Ga Ga 0.2307 1.6083 'International Tables Vol C Tables 4.2.6.8 and 6.1.1.4'

loop_
_geom_angle_atom_site_label_1
_geom_angle_atom_site_label_2
_geom_angle_atom_site_label_3
_geom_angle
_geom_angle_site_symmetry_1
_geom_angle_site_symmetry_3
O1 Ga1 O13 170.56(14) . 5_566
O1 Ga1 O12 92.21(14) . .
O13 Ga1 O12 95.66(14) 5_566 .
O1 Ga1 O4 93.41(13) . .
O13 Ga1 O4 91.11(13) 5_566 .
O12 Ga1 O4 95.00(14) . .
O1 Ga1 O15 84.7(2) . .
O13 Ga1 O15 87.02(15) 5_566 .
O12 Ga1 O15 174.02(14) . .
O4 Ga1 O15 90.29(15) . .
O1 Ga1 N1 89.73(14) . .
O13 Ga1 N1 85.21(14) 5_566 .
O12 Ga1 N1 88.95(14) . .
O4 Ga1 N1 174.85(15) . .
O15 Ga1 N1 85.93(15) . .
O14 Ga2 O6 113.9(2) 2 2
O14 Ga2 O7 110.57(15) 2 .
O6 Ga2 O7 107.76(15) 2 .
O14 Ga2 O2 111.41(15) 2 2
O6 Ga2 O2 110.7(2) 2 2
O7 Ga2 O2 101.77(14) . 2
O1 P1 O1 108.6(3) . 2
O1 P1 O2 111.9(2) . 2
O1 P1 O2 109.8(2) 2 2
O1 P1 O2 109.8(2) . .
O1 P1 O2 111.9(2) 2 .
O2 P1 O2 104.7(3) 2 .
O4 P2 O3 108.5(2) . .
O4 P2 O6 111.9(2) . .
O3 P2 O6 110.7(2) . .
O4 P2 O5 109.7(2) . .
O3 P2 O5 110.1(2) . .
O6 P2 O5 105.9(2) . .
O10 P3 O8 113.5(2) . .
O10 P3 O7 108.2(2) . .
O8 P3 O7 108.1(2) . .
O10 P3 O9 108.3(2) . .
O8 P3 O9 110.2(2) . .
O7 P3 O9 108.3(2) . .
O12 P4 O13 115.6(2) . .
O12 P4 O14 112.2(2) . .
O13 P4 O14 107.2(2) . .
O12 P4 O11 106.4(2) . .
O13 P4 O11 108.6(2) . .
O14 P4 O11 106.4(2) . .
P1 O1 Ga1 158.5(2) . .
P1 O2 Ga2 126.2(2) . 2
P2 O4 Ga1 145.0(2) . .
P2 O6 Ga2 131.3(2) . 2
P3 O7 Ga2 132.4(2) . .
P4 O12 Ga1 137.3(2) . .
P4 O13 Ga1 140.2(2) . 5_566
P4 O14 Ga2 141.7(2) . 2
C3 N1 C2 117.1(4) . .
C3 N1 Ga1 118.7(3) . .
C2 N1 Ga1 124.2(3) . .
C8 N2 C9 121.8(5) . .
C2 C1 C5 119.7(5) . .
N1 C2 C1 123.1(5) . .
N1 C3 C4 123.3(5) . .
C3 C4 C5 120.1(5) . .
C4 C5 C1 116.6(5) . .
C4 C5 C6 121.3(5) . .
C1 C5 C6 122.0(4) . .
C7 C6 C10 118.3(5) . .
C7 C6 C5 121.3(5) . .
C10 C6 C5 120.3(4) . .
C8 C7 C6 120.2(5) . .
N2 C8 C7 119.8(5) . .
N2 C9 C10 120.2(6) . .
C9 C10 C6 119.6(5) . .

loop_
_geom_bond_atom_site_label_1
_geom_bond_atom_site_label_2
_geom_bond_distance
_geom_bond_site_symmetry_2
Ga1 O1 1.912(3) .
Ga1 O13 1.918(3) 5_566
Ga1 O12 1.928(3) .
Ga1 O4 1.935(3) .
Ga1 O15 2.043(4) .
Ga1 N1 2.101(4) .
Ga2 O14 1.810(3) 2
Ga2 O6 1.810(3) 2
Ga2 O7 1.810(3) .
Ga2 O2 1.832(3) 2
P1 O1 1.503(3) .
P1 O1 1.503(3) 2
P1 O2 1.556(3) 2
P1 O2 1.556(3) .
P2 O4 1.498(3) .
P2 O3 1.508(3) .
P2 O6 1.538(3) .
P2 O5 1.543(4) .
P3 O10 1.506(4) .
P3 O8 1.511(4) .
P3 O7 1.546(3) .
P3 O9 1.559(4) .
P4 O12 1.504(3) .
P4 O13 1.511(3) .
P4 O14 1.546(3) .
P4 O11 1.559(3) .
O2 Ga2 1.832(3) 2
O6 Ga2 1.810(3) 2
O13 Ga1 1.918(3) 5_566
O14 Ga2 1.810(3) 2
N1 C3 1.331(6) .
N1 C2 1.335(6) .
N2 C8 1.332(7) .
N2 C9 1.350(8) .
C1 C2 1.377(7) .
C1 C5 1.394(7) .
C3 C4 1.378(7) .
C4 C5 1.378(7) .
C5 C6 1.493(6) .
C6 C7 1.388(7) .
C6 C10 1.393(7) .
C7 C8 1.373(7) .
C9 C10 1.365(7) .
OW OW 1.777(14) 2
